data_4085780
loop_
_publ_author_name
'Soller, Benedikt S.'
'Salzinger, Stephan'
'Jandl, Christian'
'P\"othig, Alexander'
'Rieger, Bernhard'

_publ_section_title
;
 C--H Bond Activation by \s-Bond Metathesis as a Versatile Route toward
 Highly Efficient Initiators for the Catalytic Precision Polymerization of
 Polar Monomers
;
_journal_name_full Organometallics
_journal_page_first 150129130938007
_journal_paper_doi 10.1021/om501173r
_journal_year 2015
_chemical_compound_source 'see text'
_chemical_formula_moiety 'C36 H40 N2 Y2'
_chemical_formula_sum 'C36 H40 N2 Y2'
_chemical_formula_weight 678.52
_space_group_IT_number 14
_symmetry_cell_setting monoclinic
_symmetry_Int_Tables_number 14
_symmetry_space_group_name_Hall '-P 2yn'
_symmetry_space_group_name_H-M 'P 1 21/n 1'
_atom_sites_solution_hydrogens mixed
_cell_angle_alpha 90
_cell_angle_beta 113.273(2)
_cell_angle_gamma 90
_cell_formula_units_Z 4
_cell_length_a 11.9223(4)
_cell_length_b 22.3436(8)
_cell_length_c 12.7820(4)
_cell_measurement_reflns_used 3701
_cell_measurement_temperature 123
_cell_measurement_theta_max 23.0382
_cell_measurement_theta_min 2.5164
_cell_volume 3127.91(19)
_computing_cell_refinement 'SAINT (Bruker, 2012)'
_computing_data_collection 'APEX II Control Software (Bruker, 2013)'
_computing_data_reduction 'SAINT (Bruker, 2012)'
_computing_molecular_graphics 'PLATON (Spek, 2011)'
_computing_publication_material 'PLATON (Spek, 2011), enCIFer (Allen, 2004)'
_computing_structure_refinement 'SHELXL2014 (Sheldrick, 2014), SHELXLE (Huebschle, 2011)'
_computing_structure_solution 'SHELXS97 (Sheldrick, 1997)'
_diffrn_ambient_temperature 123
_diffrn_detector ' CCD plate '
_diffrn_detector_area_resol_mean 16
_diffrn_measured_fraction_theta_full 1.000
_diffrn_measured_fraction_theta_max 1.000
_diffrn_measurement_device ' \k-geometry diffractometer '
_diffrn_measurement_device_type ' Bruker APEX-II CCD '
_diffrn_measurement_method ' phi- and omega-rotation '
_diffrn_radiation_monochromator graphite
_diffrn_radiation_probe x-ray
_diffrn_radiation_source 'fine-focus sealed tube'
_diffrn_radiation_type MoK\a
_diffrn_radiation_wavelength 0.71073
_diffrn_reflns_av_R_equivalents 0.1040
_diffrn_reflns_av_sigmaI/netI 0.0818
_diffrn_reflns_limit_h_max 14
_diffrn_reflns_limit_h_min -14
_diffrn_reflns_limit_k_max 26
_diffrn_reflns_limit_k_min -26
_diffrn_reflns_limit_l_max 15
_diffrn_reflns_limit_l_min -15
_diffrn_reflns_number 34217
_diffrn_reflns_reduction_process
;
;
_diffrn_reflns_theta_full 25.24
_diffrn_reflns_theta_max 25.35
_diffrn_reflns_theta_min 1.82
_exptl_absorpt_coefficient_mu 3.719
_exptl_absorpt_correction_T_max 0.7454
_exptl_absorpt_correction_T_min 0.4792
_exptl_absorpt_correction_type multi-scan
_exptl_absorpt_process_details 'SADABS, Bruker, 2008b'
_exptl_crystal_colour yellow
_exptl_crystal_density_diffrn 1.441
_exptl_crystal_density_method 'Not Measured'
_exptl_crystal_description fragment
_exptl_crystal_F_000 1392
_exptl_crystal_size_max 0.405
_exptl_crystal_size_mid 0.327
_exptl_crystal_size_min 0.324
_refine_diff_density_max 0.381
_refine_diff_density_min -0.493
_refine_diff_density_rms 0.090
_refine_ls_extinction_method none
_refine_ls_goodness_of_fit_ref 0.997
_refine_ls_hydrogen_treatment mixed
_refine_ls_matrix_type full
_refine_ls_number_parameters 517
_refine_ls_number_reflns 5737
_refine_ls_number_restraints 0
_refine_ls_restrained_S_all 0.997
_refine_ls_R_factor_all 0.0802
_refine_ls_R_factor_gt 0.0383
_refine_ls_shift/su_max 0.000
_refine_ls_shift/su_mean 0.000
_refine_ls_structure_factor_coef Fsqd
_refine_ls_weighting_details 'W=1/[\S^2^(FO^2^)+(0.0251P)^2^] WHERE P=(FO^2^+2FC^2^)/3'
_refine_ls_weighting_scheme calc
_refine_ls_wR_factor_gt 0.0609
_refine_ls_wR_factor_ref 0.0700
_reflns_number_gt 3937
_reflns_number_total 5737
_reflns_threshold_expression i>2\s(i)
_cod_data_source_file om501173r_si_001.cif
_cod_data_source_block Compound_Cp2Y(CH2(C5H2Me2N))
_cod_original_sg_symbol_H-M 'P 21/n'
_cod_database_code 4085780

loop_
_symmetry_equiv_pos_site_id
_symmetry_equiv_pos_as_xyz
1 x,y,z
2 1/2-x,1/2+y,1/2-z
3 -x,-y,-z
4 1/2+x,1/2-y,1/2+z

loop_
_atom_site_aniso_label
_atom_site_aniso_U_11
_atom_site_aniso_U_22
_atom_site_aniso_U_33
_atom_site_aniso_U_23
_atom_site_aniso_U_13
_atom_site_aniso_U_12
Y1 0.0171(2) 0.0184(2) 0.0159(2) -0.0017(2) 0.0053(2) -0.0027(2)
Y2 0.0197(2) 0.0206(2) 0.0165(2) 0.0003(2) 0.0076(2) -0.0038(2)
N1 0.0241(19) 0.0198(18) 0.0169(19) -0.0022(14) 0.0048(16) -0.0002(14)
N2 0.0213(18) 0.0237(18) 0.0135(18) 0.0004(14) 0.0082(15) 0.0006(14)
C1 0.022(2) 0.022(2) 0.021(2) 0.0015(18) 0.012(2) -0.0043(17)
C2 0.030(2) 0.018(2) 0.020(2) -0.0071(18) 0.010(2) -0.0007(18)
C3 0.038(3) 0.021(2) 0.025(3) -0.0009(19) 0.018(2) 0.0016(19)
C4 0.052(3) 0.023(2) 0.021(3) -0.0004(19) 0.019(2) 0.007(2)
C5 0.037(3) 0.036(3) 0.019(2) 0.006(2) 0.006(2) 0.017(2)
C6 0.026(2) 0.030(2) 0.021(2) -0.0038(19) 0.004(2) 0.0024(19)
C7 0.070(3) 0.039(3) 0.037(3) 0.012(2) 0.030(3) 0.016(2)
C8 0.022(2) 0.031(2) 0.032(3) 0.001(2) 0.004(2) 0.0066(18)
C9 0.032(3) 0.064(4) 0.022(3) -0.008(2) 0.012(2) -0.029(2)
C10 0.027(3) 0.060(4) 0.029(3) 0.010(2) 0.015(2) 0.019(2)
C11 0.055(3) 0.024(2) 0.027(3) -0.006(2) 0.026(2) -0.002(2)
C12 0.024(2) 0.051(3) 0.014(2) -0.003(2) 0.0053(19) -0.001(2)
C13 0.053(3) 0.027(3) 0.026(3) 0.007(2) 0.025(2) 0.008(2)
C14 0.026(3) 0.056(3) 0.029(3) -0.017(2) 0.013(2) -0.018(2)
C15 0.042(3) 0.027(3) 0.024(3) -0.003(2) 0.001(2) -0.018(2)
C16 0.027(2) 0.028(3) 0.020(2) -0.0117(19) 0.003(2) -0.0027(19)
C17 0.028(3) 0.029(3) 0.017(2) -0.0056(19) 0.005(2) -0.0089(19)
C18 0.025(2) 0.027(3) 0.019(2) -0.0075(19) -0.001(2) -0.0001(18)
C19 0.017(2) 0.022(2) 0.021(2) -0.0014(18) 0.0077(19) -0.0076(17)
C20 0.021(2) 0.017(2) 0.014(2) 0.0037(16) 0.0068(18) 0.0012(16)
C21 0.019(2) 0.021(2) 0.027(2) 0.0025(18) 0.0042(19) 0.0014(17)
C22 0.024(2) 0.021(2) 0.020(2) 0.0014(18) -0.0010(18) 0.0067(18)
C23 0.027(2) 0.029(2) 0.021(2) -0.0017(18) 0.0088(19) 0.0104(19)
C24 0.022(2) 0.029(2) 0.019(2) 0.0039(18) 0.0101(19) 0.0055(18)
C25 0.037(3) 0.023(2) 0.052(3) -0.008(2) 0.008(2) 0.004(2)
C26 0.023(2) 0.041(3) 0.030(3) 0.004(2) 0.014(2) 0.0060(19)
C27 0.032(3) 0.078(4) 0.023(3) 0.005(3) 0.016(2) -0.015(3)
C28 0.059(3) 0.033(3) 0.024(3) 0.002(2) 0.019(2) -0.017(3)
C29 0.035(3) 0.033(3) 0.017(2) 0.0012(19) 0.010(2) 0.005(2)
C30 0.032(3) 0.033(3) 0.018(2) -0.0036(19) 0.011(2) -0.006(2)
C31 0.041(3) 0.047(3) 0.021(3) 0.010(2) 0.017(2) 0.017(2)
C32 0.017(2) 0.065(3) 0.026(3) -0.004(2) 0.007(2) -0.013(2)
C33 0.025(2) 0.032(3) 0.026(3) 0.001(2) 0.001(2) 0.003(2)
C34 0.026(2) 0.035(3) 0.019(2) -0.004(2) 0.005(2) -0.013(2)
C35 0.027(3) 0.032(3) 0.029(3) -0.014(2) 0.002(2) -0.003(2)
C36 0.042(3) 0.027(3) 0.029(3) 0.012(2) -0.003(2) -0.016(2)

loop_
_atom_site_label
_atom_site_type_symbol
_atom_site_thermal_displace_type
_atom_site_fract_x
_atom_site_fract_y
_atom_site_fract_z
_atom_site_occupancy
_atom_site_U_iso_or_equiv
_atom_site_calc_flag
_atom_site_refinement_flags
Y1 Y Uani 0.63438(3) 0.15404(2) 0.13784(3) 1.000 0.0175(1) d .
Y2 Y Uani 0.31509(3) 0.13393(2) 0.13960(3) 1.000 0.0188(1) d .
N1 N Uani 0.7107(3) 0.05362(12) 0.2082(2) 1.000 0.0213(11) d .
N2 N Uani 0.2582(3) 0.23930(12) 0.1207(2) 1.000 0.0191(10) d .
C1 C Uani 0.4940(3) 0.06217(17) 0.1355(3) 1.000 0.0206(12) d .
C2 C Uani 0.6046(3) 0.03164(15) 0.2103(3) 1.000 0.0226(12) d .
C3 C Uani 0.6084(4) -0.01612(15) 0.2821(3) 1.000 0.0263(16) d .
C4 C Uani 0.7161(4) -0.04416(17) 0.3460(3) 1.000 0.0306(16) d .
C5 C Uani 0.8224(4) -0.02226(17) 0.3388(3) 1.000 0.0323(16) d .
C6 C Uani 0.8173(3) 0.02604(17) 0.2709(3) 1.000 0.0273(12) d .
C7 C Uani 0.7181(4) -0.09822(18) 0.4167(4) 1.000 0.0459(17) d .
C8 C Uani 0.9295(3) 0.04852(16) 0.2571(3) 1.000 0.0304(14) d .
C9 C Uani 0.7384(4) 0.1865(2) -0.0050(4) 1.000 0.0389(19) d .
C10 C Uani 0.7397(4) 0.1247(2) -0.0055(4) 1.000 0.0374(19) d .
C11 C Uani 0.6212(4) 0.10495(18) -0.0591(4) 1.000 0.0323(16) d .
C12 C Uani 0.5458(4) 0.1541(2) -0.0905(3) 1.000 0.0304(14) d .
C13 C Uani 0.6176(4) 0.20473(19) -0.0567(4) 1.000 0.0324(17) d .
C14 C Uani 0.8348(4) 0.2105(2) 0.2743(4) 1.000 0.0363(17) d .
C15 C Uani 0.7391(4) 0.25171(18) 0.2464(4) 1.000 0.0348(17) d .
C16 C Uani 0.6644(4) 0.23416(18) 0.3008(3) 1.000 0.0270(14) d .
C17 C Uani 0.7112(3) 0.18232(17) 0.3610(3) 1.000 0.0259(16) d .
C18 C Uani 0.8176(4) 0.16770(18) 0.3462(3) 1.000 0.0267(14) d .
C19 C Uani 0.4277(3) 0.21813(16) 0.0739(3) 1.000 0.0199(12) d .
C20 C Uani 0.3636(3) 0.26085(15) 0.1171(3) 1.000 0.0174(12) d .
C21 C Uani 0.4019(3) 0.31930(15) 0.1532(3) 1.000 0.0239(12) d .
C22 C Uani 0.3302(3) 0.35676(15) 0.1866(3) 1.000 0.0247(12) d .
C23 C Uani 0.2197(3) 0.33479(16) 0.1825(3) 1.000 0.0259(12) d .
C24 C Uani 0.1858(3) 0.27688(16) 0.1501(3) 1.000 0.0227(12) d .
C25 C Uani 0.3683(4) 0.42048(16) 0.2226(4) 1.000 0.0403(16) d .
C26 C Uani 0.0654(3) 0.25275(17) 0.1430(3) 1.000 0.0302(16) d .
C27 C Uani 0.2416(4) 0.1091(2) 0.3042(4) 1.000 0.0427(19) d .
C28 C Uani 0.3346(4) 0.0681(2) 0.3171(4) 1.000 0.0379(17) d .
C29 C Uani 0.4445(4) 0.09879(18) 0.3561(3) 1.000 0.0284(16) d .
C30 C Uani 0.4212(4) 0.15886(18) 0.3646(3) 1.000 0.0273(16) d .
C31 C Uani 0.2950(4) 0.1658(2) 0.3341(4) 1.000 0.0349(17) d .
C32 C Uani 0.0864(4) 0.0972(2) 0.0264(4) 1.000 0.0365(16) d .
C33 C Uani 0.1041(4) 0.13985(18) -0.0441(3) 1.000 0.0305(16) d .
C34 C Uani 0.1867(4) 0.11732(18) -0.0851(3) 1.000 0.0279(14) d .
C35 C Uani 0.2191(4) 0.06021(19) -0.0415(4) 1.000 0.0322(17) d .
C36 C Uani 0.1583(4) 0.04772(19) 0.0292(4) 1.000 0.0380(17) d .
H1A H Uiso 0.485(3) 0.0611(14) 0.062(3) 1.000 0.0250 d U
H1B H Uiso 0.430(3) 0.0419(14) 0.140(3) 1.000 0.0250 d U
H2A H Uiso 0.53490 -0.02950 0.28670 1.000 0.0310 c RU
H5 H Uiso 0.89860 -0.04090 0.38100 1.000 0.0380 c RU
H7A H Uiso 0.66500 -0.12930 0.36790 1.000 0.0690 c RU
H7B H Uiso 0.68900 -0.08710 0.47580 1.000 0.0690 c RU
H7C H Uiso 0.80180 -0.11350 0.45260 1.000 0.0690 c RU
H8A H Uiso 0.93890 0.02740 0.19370 1.000 0.0460 c RU
H8B H Uiso 1.00150 0.04120 0.32740 1.000 0.0460 c RU
H8C H Uiso 0.92140 0.09160 0.24100 1.000 0.0460 c RU
H9 H Uiso 0.80330 0.21010 0.02310 1.000 0.0470 d GU
H10 H Uiso 0.80960 0.10090 0.02190 1.000 0.0450 d GU
H11 H Uiso 0.59250 0.06610 -0.06990 1.000 0.0380 d GU
H12 H Uiso 0.46370 0.15560 -0.12850 1.000 0.0360 d GU
H13 H Uiso 0.58880 0.24300 -0.07220 1.000 0.0390 d GU
H14 H Uiso 0.89390 0.21030 0.25020 1.000 0.0440 d GU
H15 H Uiso 0.72720 0.28240 0.20250 1.000 0.0410 d GU
H16 H Uiso 0.59430 0.25120 0.29630 1.000 0.0320 d GU
H17 H Uiso 0.68650 0.16070 0.40880 1.000 0.0310 d GU
H18 H Uiso 0.87140 0.13670 0.38030 1.000 0.0330 d GU
H19A H Uiso 0.487(3) 0.2395(14) 0.062(3) 1.000 0.0240 d U
H19B H Uiso 0.375(3) 0.2036(14) 0.003(3) 1.000 0.0240 d U
H21 H Uiso 0.47780 0.33330 0.15470 1.000 0.0290 c RU
H23 H Uiso 0.16710 0.36010 0.20230 1.000 0.0310 c RU
H25A H Uiso 0.45760 0.42300 0.25660 1.000 0.0610 c RU
H25B H Uiso 0.33580 0.43300 0.27860 1.000 0.0610 c RU
H25C H Uiso 0.33620 0.44680 0.15590 1.000 0.0610 c RU
H26A H Uiso 0.00340 0.25880 0.06590 1.000 0.0450 c RU
H26B H Uiso 0.04070 0.27380 0.19780 1.000 0.0450 c RU
H26C H Uiso 0.07330 0.20990 0.16080 1.000 0.0450 c RU
H27 H Uiso 0.16390 0.09950 0.28010 1.000 0.0510 d GU
H28 H Uiso 0.32530 0.02970 0.30480 1.000 0.0450 d GU
H29 H Uiso 0.52070 0.08280 0.37480 1.000 0.0340 d GU
H30 H Uiso 0.47650 0.19090 0.39100 1.000 0.0330 d GU
H31 H Uiso 0.25590 0.20010 0.33580 1.000 0.0420 d GU
H32 H Uiso 0.03980 0.10070 0.06790 1.000 0.0440 d GU
H33 H Uiso 0.06220 0.17700 -0.06320 1.000 0.0370 d GU
H34 H Uiso 0.21320 0.13760 -0.13480 1.000 0.0330 d GU
H35 H Uiso 0.26990 0.03760 -0.05660 1.000 0.0390 d GU
H36 H Uiso 0.16100 0.01390 0.06590 1.000 0.0460 d GU

loop_
_atom_type_symbol
_atom_type_description
_atom_type_scat_dispersion_real
_atom_type_scat_dispersion_imag
_atom_type_scat_source
C C 0.0033 0.0016 ' International Tables Vol C Tables 4.2.6.8 and 6.1.1.4'
H H 0.0000 0.0000 ' International Tables Vol C Tables 4.2.6.8 and 6.1.1.4'
N N 0.0061 0.0033 ' International Tables Vol C Tables 4.2.6.8 and 6.1.1.4'
Y Y -2.7962 3.5667 ' International Tables Vol C Tables 4.2.6.8 and 6.1.1.4'

loop_
_geom_angle_atom_site_label_1
_geom_angle_atom_site_label_2
_geom_angle_atom_site_label_3
_geom_angle
_geom_angle_publ_flag
N1 Y1 C1 55.61(12) yes
N1 Y1 C9 107.01(13) yes
N1 Y1 C10 79.68(12) yes
N1 Y1 C11 81.17(11) yes
N1 Y1 C12 109.19(11) yes
N1 Y1 C13 127.61(12) yes
N1 Y1 C14 94.96(12) yes
N1 Y1 C15 122.46(12) yes
N1 Y1 C16 114.36(10) yes
N1 Y1 C17 84.55(10) yes
N1 Y1 C18 72.84(11) yes
N1 Y1 C19 139.68(12) yes
C1 Y1 C9 131.62(13) yes
C1 Y1 C10 105.55(13) yes
C1 Y1 C11 82.54(13) yes
C1 Y1 C12 90.73(13) yes
C1 Y1 C13 120.38(13) yes
C1 Y1 C14 141.12(13) yes
C1 Y1 C15 145.06(13) yes
C1 Y1 C16 114.85(13) yes
C1 Y1 C17 98.20(11) yes
C1 Y1 C18 111.06(12) yes
C1 Y1 C19 84.82(11) yes
C9 Y1 C10 29.86(14) yes
C9 Y1 C11 49.11(14) yes
C9 Y1 C12 49.32(15) yes
C9 Y1 C13 30.07(15) yes
C9 Y1 C14 77.32(15) yes
C9 Y1 C15 83.32(15) yes
C9 Y1 C16 113.31(14) yes
C9 Y1 C17 126.89(13) yes
C9 Y1 C18 103.20(14) yes
C9 Y1 C19 105.34(13) yes
C10 Y1 C11 29.69(15) yes
C10 Y1 C12 49.14(15) yes
C10 Y1 C13 49.40(14) yes
C10 Y1 C14 91.27(15) yes
C10 Y1 C15 108.16(15) yes
C10 Y1 C16 138.18(15) yes
C10 Y1 C17 136.35(13) yes
C10 Y1 C18 106.60(15) yes
C10 Y1 C19 122.98(13) yes
C11 Y1 C12 29.63(14) yes
C11 Y1 C13 49.18(13) yes
C11 Y1 C14 120.84(15) yes
C11 Y1 C15 132.32(14) yes
C11 Y1 C16 161.04(13) yes
C11 Y1 C17 162.12(13) yes
C11 Y1 C18 133.66(15) yes
C11 Y1 C19 103.02(13) yes
C12 Y1 C13 29.92(14) yes
C12 Y1 C14 125.43(15) yes
C12 Y1 C15 118.40(14) yes
C12 Y1 C16 136.43(13) yes
C12 Y1 C17 166.23(13) yes
C12 Y1 C18 152.38(15) yes
C12 Y1 C19 75.46(13) yes
C13 Y1 C14 97.31(15) yes
C13 Y1 C15 89.12(14) yes
C13 Y1 C16 112.42(13) yes
C13 Y1 C17 138.92(13) yes
C13 Y1 C18 127.03(14) yes
C13 Y1 C19 76.57(13) yes
C14 Y1 C15 30.72(15) yes
C14 Y1 C16 50.09(15) yes
C14 Y1 C17 49.77(13) yes
C14 Y1 C18 30.13(14) yes
C14 Y1 C19 115.24(13) yes
C15 Y1 C16 30.39(15) yes
C15 Y1 C17 49.86(13) yes
C15 Y1 C18 49.96(13) yes
C15 Y1 C19 84.55(13) yes
C16 Y1 C17 29.81(11) yes
C16 Y1 C18 49.37(13) yes
C16 Y1 C19 72.71(12) yes
C17 Y1 C18 29.81(13) yes
C17 Y1 C19 94.83(11) yes
C18 Y1 C19 121.69(12) yes
N2 Y2 C1 140.12(12) yes
N2 Y2 C19 55.60(12) yes
N2 Y2 C27 96.61(12) yes
N2 Y2 C28 123.45(12) yes
N2 Y2 C29 114.02(10) yes
N2 Y2 C30 84.33(10) yes
N2 Y2 C31 73.28(11) yes
N2 Y2 C32 93.37(13) yes
N2 Y2 C33 74.77(11) yes
N2 Y2 C34 90.50(10) yes
N2 Y2 C35 119.85(11) yes
N2 Y2 C36 122.43(13) yes
C1 Y2 C19 84.92(12) yes
C1 Y2 C27 114.00(13) yes
C1 Y2 C28 83.28(13) yes
C1 Y2 C29 73.12(12) yes
C1 Y2 C30 95.88(13) yes
C1 Y2 C31 122.57(13) yes
C1 Y2 C32 117.15(13) yes
C1 Y2 C33 119.33(12) yes
C1 Y2 C34 91.03(13) yes
C1 Y2 C35 71.93(13) yes
C1 Y2 C36 87.39(13) yes
C19 Y2 C27 140.92(13) yes
C19 Y2 C28 142.21(13) yes
C19 Y2 C29 112.20(13) yes
C19 Y2 C30 96.25(12) yes
C19 Y2 C31 110.41(13) yes
C19 Y2 C32 126.06(13) yes
C19 Y2 C33 96.06(12) yes
C19 Y2 C34 84.55(12) yes
C19 Y2 C35 105.02(13) yes
C19 Y2 C36 133.33(13) yes
C27 Y2 C28 30.72(15) yes
C27 Y2 C29 49.94(15) yes
C27 Y2 C30 50.06(15) yes
C27 Y2 C31 30.51(14) yes
C27 Y2 C32 77.12(15) yes
C27 Y2 C33 102.50(15) yes
C27 Y2 C34 126.41(15) yes
C27 Y2 C35 113.19(15) yes
C27 Y2 C36 83.45(15) yes
C28 Y2 C29 30.08(15) yes
C28 Y2 C30 49.77(13) yes
C28 Y2 C31 50.29(14) yes
C28 Y2 C32 91.08(15) yes
C28 Y2 C33 120.96(14) yes
C28 Y2 C34 131.35(14) yes
C28 Y2 C35 105.12(14) yes
C28 Y2 C36 81.80(14) yes
C29 Y2 C30 29.68(12) yes
C29 Y2 C31 49.60(14) yes
C29 Y2 C32 121.04(14) yes
C29 Y2 C33 150.55(14) yes
C29 Y2 C34 155.12(12) yes
C29 Y2 C35 125.36(13) yes
C29 Y2 C36 109.25(13) yes
C30 Y2 C31 30.24(15) yes
C30 Y2 C32 126.17(15) yes
C30 Y2 C33 143.53(14) yes
C30 Y2 C34 173.09(14) yes
C30 Y2 C35 154.11(13) yes
C30 Y2 C36 130.35(14) yes
C31 Y2 C32 97.94(15) yes
C31 Y2 C33 113.67(14) yes
C31 Y2 C34 143.36(15) yes
C31 Y2 C35 142.44(15) yes
C31 Y2 C36 112.40(15) yes
C32 Y2 C33 30.02(14) yes
C32 Y2 C34 49.41(15) yes
C32 Y2 C35 49.42(15) yes
C32 Y2 C36 30.26(14) yes
C33 Y2 C34 29.76(14) yes
C33 Y2 C35 49.16(14) yes
C33 Y2 C36 49.71(13) yes
C34 Y2 C35 29.76(13) yes
C34 Y2 C36 49.61(14) yes
C35 Y2 C36 30.06(15) yes
Y1 N1 C2 97.1(2) yes
Y1 N1 C6 139.3(3) yes
C2 N1 C6 119.0(3) yes
Y2 N2 C20 96.9(2) yes
Y2 N2 C24 138.8(2) yes
C20 N2 C24 119.1(3) yes
Y1 C1 Y2 92.32(12) yes
Y1 C1 C2 87.2(2) yes
Y2 C1 C2 141.9(3) yes
N1 C2 C1 115.1(3) yes
N1 C2 C3 119.8(3) yes
C1 C2 C3 125.1(4) no
C2 C3 C4 121.4(4) no
C3 C4 C5 117.5(4) no
C3 C4 C7 120.9(4) no
C5 C4 C7 121.5(4) no
C4 C5 C6 120.2(4) no
N1 C6 C5 122.0(4) yes
N1 C6 C8 116.7(3) yes
C5 C6 C8 121.2(4) no
Y1 C9 C10 75.0(3) yes
Y1 C9 C13 74.4(3) yes
C10 C9 C13 107.6(4) no
Y1 C10 C9 75.1(3) yes
Y1 C10 C11 75.7(3) yes
C9 C10 C11 108.2(4) no
Y1 C11 C10 74.6(3) yes
Y1 C11 C12 74.8(2) yes
C10 C11 C12 108.3(4) no
Y1 C12 C11 75.6(2) yes
Y1 C12 C13 74.4(2) yes
C11 C12 C13 108.1(4) no
Y1 C13 C9 75.5(3) yes
Y1 C13 C12 75.7(2) yes
C9 C13 C12 107.9(4) no
Y1 C14 C15 73.4(3) yes
Y1 C14 C18 77.2(3) yes
C15 C14 C18 107.6(4) no
Y1 C15 C14 75.9(3) yes
Y1 C15 C16 76.4(2) yes
C14 C15 C16 107.9(4) no
Y1 C16 C15 73.3(2) yes
Y1 C16 C17 76.8(2) yes
C15 C16 C17 108.6(4) no
Y1 C17 C16 73.4(2) yes
Y1 C17 C18 75.5(2) yes
C16 C17 C18 108.1(4) no
Y1 C18 C14 72.6(2) yes
Y1 C18 C17 74.7(2) yes
C14 C18 C17 107.9(4) no
Y1 C19 Y2 92.53(11) yes
Y1 C19 C20 142.0(2) yes
Y2 C19 C20 86.4(2) yes
N2 C20 C19 114.1(3) yes
N2 C20 C21 120.2(3) yes
C19 C20 C21 125.7(3) no
C20 C21 C22 120.5(3) no
C21 C22 C23 118.0(3) no
C21 C22 C25 121.2(4) no
C23 C22 C25 120.8(4) no
C22 C23 C24 120.5(3) no
N2 C24 C23 121.6(4) yes
N2 C24 C26 117.2(3) yes
C23 C24 C26 121.2(3) no
Y2 C27 C28 74.6(3) yes
Y2 C27 C31 76.7(3) yes
C28 C27 C31 107.9(4) no
Y2 C28 C27 74.7(3) yes
Y2 C28 C29 77.5(3) yes
C27 C28 C29 108.2(4) no
Y2 C29 C28 72.5(2) yes
Y2 C29 C30 75.4(2) yes
C28 C29 C30 108.5(4) no
Y2 C30 C29 75.0(2) yes
Y2 C30 C31 74.2(2) yes
C29 C30 C31 108.1(4) no
Y2 C31 C27 72.8(3) yes
Y2 C31 C30 75.5(3) yes
C27 C31 C30 107.3(4) no
Y2 C32 C33 75.8(3) yes
Y2 C32 C36 75.1(3) yes
C33 C32 C36 108.3(4) no
Y2 C33 C32 74.2(3) yes
Y2 C33 C34 75.6(2) yes
C32 C33 C34 108.1(4) no
Y2 C34 C33 74.6(2) yes
Y2 C34 C35 75.4(2) yes
C33 C34 C35 108.1(4) no
Y2 C35 C34 74.9(2) yes
Y2 C35 C36 73.7(3) yes
C34 C35 C36 108.2(4) no
Y2 C36 C32 74.7(3) yes
Y2 C36 C35 76.3(3) yes
C32 C36 C35 107.3(4) no
Y1 C1 H1A 81(2) no
Y1 C1 H1B 159(2) no
Y2 C1 H1A 106(2) no
Y2 C1 H1B 67(2) no
C2 C1 H1A 112(2) no
C2 C1 H1B 107(2) no
H1A C1 H1B 107(3) no
C2 C3 H2A 119.00 no
C4 C3 H2A 119.00 no
C4 C5 H5 120.00 no
C6 C5 H5 120.00 no
C4 C7 H7A 110.00 no
C4 C7 H7B 109.00 no
C4 C7 H7C 109.00 no
H7A C7 H7B 110.00 no
H7A C7 H7C 109.00 no
H7B C7 H7C 109.00 no
C6 C8 H8A 109.00 no
C6 C8 H8B 110.00 no
C6 C8 H8C 110.00 no
H8A C8 H8B 109.00 no
H8A C8 H8C 109.00 no
H8B C8 H8C 110.00 no
Y1 C9 H9 117.00 no
C10 C9 H9 126.00 no
C13 C9 H9 126.00 no
Y1 C10 H10 118.00 no
C9 C10 H10 125.00 no
C11 C10 H10 126.00 no
Y1 C11 H11 114.00 no
C10 C11 H11 129.00 no
C12 C11 H11 123.00 no
Y1 C12 H12 117.00 no
C11 C12 H12 129.00 no
C13 C12 H12 123.00 no
Y1 C13 H13 119.00 no
C9 C13 H13 127.00 no
C12 C13 H13 124.00 no
Y1 C14 H14 114.00 no
C15 C14 H14 127.00 no
C18 C14 H14 125.00 no
Y1 C15 H15 113.00 no
C14 C15 H15 127.00 no
C16 C15 H15 125.00 no
Y1 C16 H16 114.00 no
C15 C16 H16 128.00 no
C17 C16 H16 123.00 no
Y1 C17 H17 121.00 no
C16 C17 H17 131.00 no
C18 C17 H17 121.00 no
Y1 C18 H18 121.00 no
C14 C18 H18 125.00 no
C17 C18 H18 128.00 no
Y1 C19 H19A 70(2) no
Y1 C19 H19B 107(2) no
Y2 C19 H19A 162(2) no
Y2 C19 H19B 80(2) no
C20 C19 H19A 106(2) no
C20 C19 H19B 110(2) no
H19A C19 H19B 107(3) no
C20 C21 H21 120.00 no
C22 C21 H21 120.00 no
C22 C23 H23 120.00 no
C24 C23 H23 120.00 no
C22 C25 H25A 109.00 no
C22 C25 H25B 109.00 no
C22 C25 H25C 109.00 no
H25A C25 H25B 109.00 no
H25A C25 H25C 109.00 no
H25B C25 H25C 109.00 no
C24 C26 H26A 110.00 no
C24 C26 H26B 110.00 no
C24 C26 H26C 110.00 no
H26A C26 H26B 109.00 no
H26A C26 H26C 109.00 no
H26B C26 H26C 109.00 no
Y2 C27 H27 114.00 no
C28 C27 H27 124.00 no
C31 C27 H27 128.00 no
Y2 C28 H28 116.00 no
C27 C28 H28 126.00 no
C29 C28 H28 126.00 no
Y2 C29 H29 119.00 no
C28 C29 H29 127.00 no
C30 C29 H29 125.00 no
Y2 C30 H30 120.00 no
C29 C30 H30 129.00 no
C31 C30 H30 122.00 no
Y2 C31 H31 119.00 no
C27 C31 H31 126.00 no
C30 C31 H31 126.00 no
Y2 C32 H32 113.00 no
C33 C32 H32 127.00 no
C36 C32 H32 124.00 no
Y2 C33 H33 119.00 no
C32 C33 H33 125.00 no
C34 C33 H33 127.00 no
Y2 C34 H34 117.00 no
C33 C34 H34 125.00 no
C35 C34 H34 127.00 no
Y2 C35 H35 117.00 no
C34 C35 H35 124.00 no
C36 C35 H35 128.00 no
Y2 C36 H36 118.00 no
C32 C36 H36 126.00 no
C35 C36 H36 127.00 no

loop_
_geom_bond_atom_site_label_1
_geom_bond_atom_site_label_2
_geom_bond_distance
_geom_bond_publ_flag
Y1 N1 2.455(3) yes
Y1 C1 2.641(4) yes
Y1 C9 2.681(5) yes
Y1 C10 2.680(5) yes
Y1 C11 2.693(5) yes
Y1 C12 2.683(4) yes
Y1 C13 2.667(5) yes
Y1 C14 2.655(5) yes
Y1 C15 2.623(4) yes
Y1 C16 2.661(4) yes
Y1 C17 2.704(4) yes
Y1 C18 2.713(4) yes
Y1 C19 2.683(4) yes
Y2 N2 2.436(3) yes
Y2 C1 2.686(4) yes
Y2 C19 2.634(4) yes
Y2 C27 2.638(5) yes
Y2 C28 2.636(5) yes
Y2 C29 2.698(4) yes
Y2 C30 2.703(4) yes
Y2 C31 2.686(5) yes
Y2 C32 2.662(5) yes
Y2 C33 2.682(4) yes
Y2 C34 2.694(4) yes
Y2 C35 2.700(5) yes
Y2 C36 2.667(5) yes
N1 C2 1.367(5) yes
N1 C6 1.354(5) yes
N2 C20 1.363(5) yes
N2 C24 1.359(5) yes
C1 C2 1.457(5) no
C2 C3 1.397(5) no
C3 C4 1.371(6) no
C4 C5 1.395(7) no
C4 C7 1.503(6) no
C5 C6 1.371(5) no
C6 C8 1.503(5) no
C9 C10 1.381(6) no
C9 C13 1.387(7) no
C10 C11 1.377(7) no
C11 C12 1.375(6) no
C12 C13 1.381(6) no
C14 C15 1.398(7) no
C14 C18 1.397(6) no
C15 C16 1.386(7) no
C16 C17 1.381(5) no
C17 C18 1.393(6) no
C19 C20 1.461(5) no
C20 C21 1.400(5) no
C21 C22 1.379(5) no
C22 C23 1.387(5) no
C22 C25 1.510(5) no
C23 C24 1.370(5) no
C24 C26 1.502(5) no
C27 C28 1.397(7) no
C27 C31 1.402(6) no
C28 C29 1.385(7) no
C29 C30 1.384(6) no
C30 C31 1.406(7) no
C32 C33 1.384(6) no
C32 C36 1.391(7) no
C33 C34 1.381(7) no
C34 C35 1.385(6) no
C35 C36 1.392(7) no
C1 H1A 0.90(4) no
C1 H1B 0.91(4) no
C3 H2A 0.9500 no
C5 H5 0.9500 no
C7 H7A 0.9800 no
C7 H7B 0.9800 no
C7 H7C 0.9800 no
C8 H8A 0.9800 no
C8 H8B 0.9800 no
C8 H8C 0.9800 no
C9 H9 0.8900 no
C10 H10 0.9300 no
C11 H11 0.9200 no
C12 H12 0.9100 no
C13 H13 0.9100 no
C14 H14 0.8700 no
C15 H15 0.8600 no
C16 H16 0.9000 no
C17 H17 0.9100 no
C18 H18 0.9300 no
C19 H19A 0.91(4) no
C19 H19B 0.93(3) no
C21 H21 0.9500 no
C23 H23 0.9500 no
C25 H25A 0.9800 no
C25 H25B 0.9800 no
C25 H25C 0.9800 no
C26 H26A 0.9800 no
C26 H26B 0.9800 no
C26 H26C 0.9800 no
C27 H27 0.8800 no
C28 H28 0.8700 no
C29 H29 0.9200 no
C30 H30 0.9400 no
C31 H31 0.9000 no
C32 H32 0.9100 no
C33 H33 0.9500 no
C34 H34 0.9300 no
C35 H35 0.8700 no
C36 H36 0.8800 no

loop_
_geom_torsion_atom_site_label_1
_geom_torsion_atom_site_label_2
_geom_torsion_atom_site_label_3
_geom_torsion_atom_site_label_4
_geom_torsion
_geom_torsion_publ_flag
C1 Y1 N1 C2 -13.51(19) no
C1 Y1 N1 C6 -166.9(4) no
C9 Y1 N1 C2 -142.7(2) no
C9 Y1 N1 C6 63.9(4) no
C10 Y1 N1 C2 -130.6(2) no
C10 Y1 N1 C6 76.0(4) no
C11 Y1 N1 C2 -100.5(2) no
C11 Y1 N1 C6 106.1(4) no
C12 Y1 N1 C2 -90.7(2) no
C12 Y1 N1 C6 115.9(4) no
C13 Y1 N1 C2 -117.8(2) no
C13 Y1 N1 C6 88.8(4) no
C14 Y1 N1 C2 139.1(2) no
C14 Y1 N1 C6 -14.4(4) no
C15 Y1 N1 C2 124.4(2) no
C15 Y1 N1 C6 -29.0(4) no
C16 Y1 N1 C2 90.9(2) no
C16 Y1 N1 C6 -62.5(4) no
C17 Y1 N1 C2 90.3(2) no
C17 Y1 N1 C6 -63.1(4) no
C18 Y1 N1 C2 118.3(2) no
C18 Y1 N1 C6 -35.1(4) no
C19 Y1 N1 C2 -0.7(3) no
C19 Y1 N1 C6 -154.1(3) no
N1 Y1 C1 Y2 154.43(15) no
N1 Y1 C1 C2 12.58(18) no
C9 Y1 C1 Y2 -123.26(16) no
C9 Y1 C1 C2 94.9(2) no
C10 Y1 C1 Y2 -140.14(12) no
C10 Y1 C1 C2 78.0(2) no
C11 Y1 C1 Y2 -121.20(13) no
C11 Y1 C1 C2 97.0(2) no
C12 Y1 C1 Y2 -92.65(13) no
C12 Y1 C1 C2 125.5(2) no
C13 Y1 C1 Y2 -88.45(15) no
C13 Y1 C1 C2 129.7(2) no
C14 Y1 C1 Y2 107.4(2) no
C14 Y1 C1 C2 -34.4(3) no
C15 Y1 C1 Y2 55.5(3) no
C15 Y1 C1 C2 -86.4(3) no
C16 Y1 C1 Y2 50.91(15) no
C16 Y1 C1 C2 -90.9(2) no
C17 Y1 C1 Y2 76.83(12) no
C17 Y1 C1 C2 -65.0(2) no
C18 Y1 C1 Y2 104.71(13) no
C18 Y1 C1 C2 -37.1(2) no
C19 Y1 C1 Y2 -17.32(11) no
C19 Y1 C1 C2 -159.2(2) no
N1 Y1 C9 C10 24.6(3) no
N1 Y1 C9 C13 138.2(2) no
C1 Y1 C9 C10 -34.2(4) no
C1 Y1 C9 C13 79.4(3) no
C10 Y1 C9 C13 113.6(4) no
C11 Y1 C9 C10 -36.9(3) no
C11 Y1 C9 C13 76.7(3) no
C12 Y1 C9 C10 -76.4(3) no
C12 Y1 C9 C13 37.2(3) no
C13 Y1 C9 C10 -113.6(4) no
C14 Y1 C9 C10 116.0(3) no
C14 Y1 C9 C13 -130.5(3) no
C15 Y1 C9 C10 146.6(3) no
C15 Y1 C9 C13 -99.9(3) no
C16 Y1 C9 C10 151.6(3) no
C16 Y1 C9 C13 -94.9(3) no
C17 Y1 C9 C10 120.7(3) no
C17 Y1 C9 C13 -125.8(3) no
C18 Y1 C9 C10 100.4(3) no
C18 Y1 C9 C13 -146.0(3) no
C19 Y1 C9 C10 -131.0(3) no
C19 Y1 C9 C13 -17.4(3) no
N1 Y1 C10 C9 -156.1(3) no
N1 Y1 C10 C11 90.2(3) no
C1 Y1 C10 C9 154.1(3) no
C1 Y1 C10 C11 40.5(3) no
C9 Y1 C10 C11 -113.6(4) no
C11 Y1 C10 C9 113.6(4) no
C12 Y1 C10 C9 77.0(3) no
C12 Y1 C10 C11 -36.6(3) no
C13 Y1 C10 C9 37.2(3) no
C13 Y1 C10 C11 -76.4(3) no
C14 Y1 C10 C9 -61.3(3) no
C14 Y1 C10 C11 -175.0(3) no
C15 Y1 C10 C9 -35.2(3) no
C15 Y1 C10 C11 -148.8(3) no
C16 Y1 C10 C9 -41.0(4) no
C16 Y1 C10 C11 -154.6(2) no
C17 Y1 C10 C9 -85.5(3) no
C17 Y1 C10 C11 160.9(2) no
C18 Y1 C10 C9 -87.7(3) no
C18 Y1 C10 C11 158.7(2) no
C19 Y1 C10 C9 60.2(3) no
C19 Y1 C10 C11 -53.4(3) no
N1 Y1 C11 C10 -84.6(3) no
N1 Y1 C11 C12 161.1(3) no
C1 Y1 C11 C10 -140.9(3) no
C1 Y1 C11 C12 104.8(3) no
C9 Y1 C11 C10 37.1(3) no
C9 Y1 C11 C12 -77.2(3) no
C10 Y1 C11 C12 -114.3(4) no
C12 Y1 C11 C10 114.3(4) no
C13 Y1 C11 C10 77.2(3) no
C13 Y1 C11 C12 -37.1(3) no
C14 Y1 C11 C10 5.9(3) no
C14 Y1 C11 C12 -108.4(3) no
C15 Y1 C11 C10 41.7(3) no
C15 Y1 C11 C12 -72.6(3) no
C18 Y1 C11 C10 -28.8(3) no
C18 Y1 C11 C12 -143.1(3) no
C19 Y1 C11 C10 136.3(3) no
C19 Y1 C11 C12 22.0(3) no
N1 Y1 C12 C11 -19.9(3) no
N1 Y1 C12 C13 -133.7(3) no
C1 Y1 C12 C11 -73.4(3) no
C1 Y1 C12 C13 172.7(3) no
C9 Y1 C12 C11 76.4(3) no
C9 Y1 C12 C13 -37.4(3) no
C10 Y1 C12 C11 36.7(3) no
C10 Y1 C12 C13 -77.2(3) no
C11 Y1 C12 C13 -113.8(4) no
C13 Y1 C12 C11 113.8(4) no
C14 Y1 C12 C11 91.2(3) no
C14 Y1 C12 C13 -22.6(3) no
C15 Y1 C12 C11 126.7(3) no
C15 Y1 C12 C13 12.9(3) no
C16 Y1 C12 C11 158.0(3) no
C16 Y1 C12 C13 44.2(4) no
C18 Y1 C12 C11 69.7(4) no
C18 Y1 C12 C13 -44.2(4) no
C19 Y1 C12 C11 -157.9(3) no
C19 Y1 C12 C13 88.3(3) no
N1 Y1 C13 C9 -53.6(3) no
N1 Y1 C13 C12 59.5(3) no
C1 Y1 C13 C9 -121.6(3) no
C1 Y1 C13 C12 -8.4(3) no
C9 Y1 C13 C12 113.2(4) no
C10 Y1 C13 C9 -36.9(3) no
C10 Y1 C13 C12 76.2(3) no
C11 Y1 C13 C9 -76.5(3) no
C11 Y1 C13 C12 36.7(3) no
C12 Y1 C13 C9 -113.2(4) no
C14 Y1 C13 C9 48.5(3) no
C14 Y1 C13 C12 161.6(3) no
C15 Y1 C13 C9 78.1(3) no
C15 Y1 C13 C12 -168.7(3) no
C16 Y1 C13 C9 98.2(3) no
C16 Y1 C13 C12 -148.7(3) no
C17 Y1 C13 C9 80.9(3) no
C17 Y1 C13 C12 -165.9(3) no
C18 Y1 C13 C9 43.0(3) no
C18 Y1 C13 C12 156.1(3) no
C19 Y1 C13 C9 162.7(3) no
C19 Y1 C13 C12 -84.1(3) no
N1 Y1 C14 C15 -155.3(3) no
N1 Y1 C14 C18 -42.3(3) no
C1 Y1 C14 C15 -118.0(3) no
C1 Y1 C14 C18 -5.0(4) no
C9 Y1 C14 C15 98.4(3) no
C9 Y1 C14 C18 -148.7(3) no
C10 Y1 C14 C15 124.9(3) no
C10 Y1 C14 C18 -122.1(3) no
C11 Y1 C14 C15 122.0(3) no
C11 Y1 C14 C18 -125.0(3) no
C12 Y1 C14 C15 86.9(3) no
C12 Y1 C14 C18 -160.1(3) no
C13 Y1 C14 C15 75.7(3) no
C13 Y1 C14 C18 -171.3(3) no
C15 Y1 C14 C18 113.0(4) no
C16 Y1 C14 C15 -37.5(3) no
C16 Y1 C14 C18 75.5(3) no
C17 Y1 C14 C15 -76.7(3) no
C17 Y1 C14 C18 36.3(3) no
C18 Y1 C14 C15 -113.0(4) no
C19 Y1 C14 C15 -2.8(3) no
C19 Y1 C14 C18 110.2(3) no
N1 Y1 C15 C14 29.6(3) no
N1 Y1 C15 C16 -83.2(3) no
C1 Y1 C15 C14 104.6(3) no
C1 Y1 C15 C16 -8.2(4) no
C9 Y1 C15 C14 -76.4(3) no
C9 Y1 C15 C16 170.9(3) no
C10 Y1 C15 C14 -59.6(3) no
C10 Y1 C15 C16 -172.3(2) no
C11 Y1 C15 C14 -79.9(3) no
C11 Y1 C15 C16 167.4(2) no
C12 Y1 C15 C14 -112.3(3) no
C12 Y1 C15 C16 134.9(3) no
C13 Y1 C15 C14 -106.0(3) no
C13 Y1 C15 C16 141.3(3) no
C14 Y1 C15 C16 -112.8(4) no
C16 Y1 C15 C14 112.8(4) no
C17 Y1 C15 C14 76.4(3) no
C17 Y1 C15 C16 -36.3(2) no
C18 Y1 C15 C14 37.1(3) no
C18 Y1 C15 C16 -75.6(3) no
C19 Y1 C15 C14 177.4(3) no
C19 Y1 C15 C16 64.7(3) no
N1 Y1 C16 C15 113.1(3) no
N1 Y1 C16 C17 -1.2(3) no
C1 Y1 C16 C15 174.9(2) no
C1 Y1 C16 C17 60.5(3) no
C9 Y1 C16 C15 -9.9(3) no
C9 Y1 C16 C17 -124.2(3) no
C10 Y1 C16 C15 10.9(4) no
C10 Y1 C16 C17 -103.4(3) no
C12 Y1 C16 C15 -64.7(3) no
C12 Y1 C16 C17 -179.0(2) no
C13 Y1 C16 C15 -42.6(3) no
C13 Y1 C16 C17 -156.9(3) no
C14 Y1 C16 C15 37.9(3) no
C14 Y1 C16 C17 -76.5(3) no
C15 Y1 C16 C17 -114.4(4) no
C17 Y1 C16 C15 114.4(4) no
C18 Y1 C16 C15 77.7(3) no
C18 Y1 C16 C17 -36.7(2) no
C19 Y1 C16 C15 -109.5(3) no
C19 Y1 C16 C17 136.1(3) no
N1 Y1 C17 C16 178.9(3) no
N1 Y1 C17 C18 64.6(2) no
C1 Y1 C17 C16 -127.1(3) no
C1 Y1 C17 C18 118.6(2) no
C9 Y1 C17 C16 71.7(3) no
C9 Y1 C17 C18 -42.7(3) no
C10 Y1 C17 C16 110.0(3) no
C10 Y1 C17 C18 -4.3(3) no
C13 Y1 C17 C16 33.4(4) no
C13 Y1 C17 C18 -80.9(3) no
C14 Y1 C17 C16 77.7(3) no
C14 Y1 C17 C18 -36.7(2) no
C15 Y1 C17 C16 37.1(3) no
C15 Y1 C17 C18 -77.2(3) no
C16 Y1 C17 C18 -114.3(4) no
C18 Y1 C17 C16 114.3(4) no
C19 Y1 C17 C16 -41.6(3) no
C19 Y1 C17 C18 -155.9(2) no
N1 Y1 C18 C14 135.4(3) no
N1 Y1 C18 C17 -109.8(2) no
C1 Y1 C18 C14 176.6(3) no
C1 Y1 C18 C17 -68.6(2) no
C9 Y1 C18 C14 31.4(3) no
C9 Y1 C18 C17 146.2(2) no
C10 Y1 C18 C14 62.1(3) no
C10 Y1 C18 C17 176.9(2) no
C11 Y1 C18 C14 76.5(3) no
C11 Y1 C18 C17 -168.7(2) no
C12 Y1 C18 C14 36.7(4) no
C12 Y1 C18 C17 151.5(3) no
C13 Y1 C18 C14 10.9(3) no
C13 Y1 C18 C17 125.6(2) no
C14 Y1 C18 C17 114.8(4) no
C15 Y1 C18 C14 -37.9(3) no
C15 Y1 C18 C17 76.9(3) no
C16 Y1 C18 C14 -78.1(3) no
C16 Y1 C18 C17 36.7(2) no
C17 Y1 C18 C14 -114.8(4) no
C19 Y1 C18 C14 -86.2(3) no
C19 Y1 C18 C17 28.5(3) no
N1 Y1 C19 Y2 7.11(19) no
N1 Y1 C19 C20 94.5(4) no
C1 Y1 C19 Y2 17.67(11) no
C1 Y1 C19 C20 105.1(4) no
C9 Y1 C19 Y2 149.47(12) no
C9 Y1 C19 C20 -123.1(4) no
C10 Y1 C19 Y2 122.86(14) no
C10 Y1 C19 C20 -149.7(4) no
C11 Y1 C19 Y2 98.77(13) no
C11 Y1 C19 C20 -173.8(4) no
C12 Y1 C19 Y2 109.77(14) no
C12 Y1 C19 C20 -162.8(4) no
C13 Y1 C19 Y2 140.60(14) no
C13 Y1 C19 C20 -132.0(4) no
C14 Y1 C19 Y2 -127.56(13) no
C14 Y1 C19 C20 -40.1(4) no
C15 Y1 C19 Y2 -129.00(14) no
C15 Y1 C19 C20 -41.6(4) no
C16 Y1 C19 Y2 -100.38(13) no
C16 Y1 C19 C20 -13.0(4) no
C17 Y1 C19 Y2 -80.15(12) no
C17 Y1 C19 C20 7.3(4) no
C18 Y1 C19 Y2 -93.93(14) no
C18 Y1 C19 C20 -6.5(5) no
C1 Y2 N2 C20 -6.8(3) no
C1 Y2 N2 C24 -158.5(3) no
C19 Y2 N2 C20 -15.92(19) no
C19 Y2 N2 C24 -167.7(4) no
C27 Y2 N2 C20 134.3(2) no
C27 Y2 N2 C24 -17.5(4) no
C28 Y2 N2 C20 118.1(2) no
C28 Y2 N2 C24 -33.6(4) no
C29 Y2 N2 C20 85.4(2) no
C29 Y2 N2 C24 -66.3(4) no
C30 Y2 N2 C20 85.6(2) no
C30 Y2 N2 C24 -66.1(3) no
C31 Y2 N2 C20 114.4(2) no
C31 Y2 N2 C24 -37.3(3) no
C32 Y2 N2 C20 -148.3(2) no
C32 Y2 N2 C24 60.0(4) no
C33 Y2 N2 C20 -124.5(2) no
C33 Y2 N2 C24 83.7(4) no
C34 Y2 N2 C20 -99.0(2) no
C34 Y2 N2 C24 109.3(4) no
C35 Y2 N2 C20 -104.2(2) no
C35 Y2 N2 C24 104.1(3) no
C36 Y2 N2 C20 -139.3(2) no
C36 Y2 N2 C24 69.0(4) no
N2 Y2 C1 Y1 10.06(19) no
N2 Y2 C1 C2 98.5(4) no
C19 Y2 C1 Y1 17.65(11) no
C19 Y2 C1 C2 106.1(4) no
C27 Y2 C1 Y1 -126.79(13) no
C27 Y2 C1 C2 -38.4(5) no
C28 Y2 C1 Y1 -126.38(13) no
C28 Y2 C1 C2 -38.0(4) no
C29 Y2 C1 Y1 -97.41(13) no
C29 Y2 C1 C2 -9.0(4) no
C30 Y2 C1 Y1 -78.13(12) no
C30 Y2 C1 C2 10.3(4) no
C31 Y2 C1 Y1 -93.38(15) no
C31 Y2 C1 C2 -5.0(5) no
C32 Y2 C1 Y1 145.85(13) no
C32 Y2 C1 C2 -125.7(4) no
C33 Y2 C1 Y1 111.75(13) no
C33 Y2 C1 C2 -159.8(4) no
C34 Y2 C1 Y1 102.08(12) no
C34 Y2 C1 C2 -169.5(4) no
C35 Y2 C1 Y1 125.27(14) no
C35 Y2 C1 C2 -146.3(4) no
C36 Y2 C1 Y1 151.57(13) no
C36 Y2 C1 C2 -120.0(4) no
N2 Y2 C19 Y1 156.75(15) no
N2 Y2 C19 C20 14.76(18) no
C1 Y2 C19 Y1 -17.36(11) no
C1 Y2 C19 C20 -159.4(2) no
C27 Y2 C19 Y1 105.2(2) no
C27 Y2 C19 C20 -36.8(3) no
C28 Y2 C19 Y1 54.8(2) no
C28 Y2 C19 C20 -87.2(3) no
C29 Y2 C19 Y1 52.07(14) no
C29 Y2 C19 C20 -89.9(2) no
C30 Y2 C19 Y1 78.01(13) no
C30 Y2 C19 C20 -64.0(2) no
C31 Y2 C19 Y1 105.56(14) no
C31 Y2 C19 C20 -36.4(2) no
C32 Y2 C19 Y1 -137.49(14) no
C32 Y2 C19 C20 80.5(2) no
C33 Y2 C19 Y1 -136.39(12) no
C33 Y2 C19 C20 81.6(2) no
C34 Y2 C19 Y1 -108.89(13) no
C34 Y2 C19 C20 109.1(2) no
C35 Y2 C19 Y1 -87.11(14) no
C35 Y2 C19 C20 130.9(2) no
C36 Y2 C19 Y1 -98.93(18) no
C36 Y2 C19 C20 119.1(2) no
N2 Y2 C27 C28 -153.0(3) no
N2 Y2 C27 C31 -39.9(3) no
C1 Y2 C27 C28 0.8(3) no
C1 Y2 C27 C31 113.9(3) no
C19 Y2 C27 C28 -112.4(3) no
C19 Y2 C27 C31 0.7(4) no
C28 Y2 C27 C31 113.1(4) no
C29 Y2 C27 C28 -37.1(3) no
C29 Y2 C27 C31 76.1(3) no
C30 Y2 C27 C28 -76.1(3) no
C30 Y2 C27 C31 37.0(3) no
C31 Y2 C27 C28 -113.1(4) no
C32 Y2 C27 C28 115.0(3) no
C32 Y2 C27 C31 -131.9(3) no
C33 Y2 C27 C28 131.2(3) no
C33 Y2 C27 C31 -115.7(3) no
C34 Y2 C27 C28 111.5(3) no
C34 Y2 C27 C31 -135.4(3) no
C35 Y2 C27 C28 80.5(3) no
C35 Y2 C27 C31 -166.4(3) no
C36 Y2 C27 C28 85.0(3) no
C36 Y2 C27 C31 -161.9(3) no
N2 Y2 C28 C27 32.7(3) no
N2 Y2 C28 C29 -80.4(3) no
C1 Y2 C28 C27 -179.3(3) no
C1 Y2 C28 C29 67.7(3) no
C19 Y2 C28 C27 108.0(3) no
C19 Y2 C28 C29 -5.0(4) no
C27 Y2 C28 C29 -113.1(4) no
C29 Y2 C28 C27 113.1(4) no
C30 Y2 C28 C27 77.2(3) no
C30 Y2 C28 C29 -35.9(3) no
C31 Y2 C28 C27 37.4(3) no
C31 Y2 C28 C29 -75.7(3) no
C32 Y2 C28 C27 -62.1(3) no
C32 Y2 C28 C29 -175.1(3) no
C33 Y2 C28 C27 -59.0(3) no
C33 Y2 C28 C29 -172.0(2) no
C34 Y2 C28 C27 -93.8(3) no
C34 Y2 C28 C29 153.1(3) no
C35 Y2 C28 C27 -110.1(3) no
C35 Y2 C28 C29 136.9(3) no
C36 Y2 C28 C27 -91.0(3) no
C36 Y2 C28 C29 156.0(3) no
N2 Y2 C29 C28 115.8(3) no
N2 Y2 C29 C30 0.5(3) no
C1 Y2 C29 C28 -106.3(3) no
C1 Y2 C29 C30 138.5(3) no
C19 Y2 C29 C28 176.7(3) no
C19 Y2 C29 C30 61.4(3) no
C27 Y2 C29 C28 37.9(3) no
C27 Y2 C29 C30 -77.4(3) no
C28 Y2 C29 C30 -115.3(4) no
C30 Y2 C29 C28 115.3(4) no
C31 Y2 C29 C28 78.2(3) no
C31 Y2 C29 C30 -37.1(3) no
C32 Y2 C29 C28 5.7(3) no
C32 Y2 C29 C30 -109.6(3) no
C33 Y2 C29 C28 14.0(4) no
C33 Y2 C29 C30 -101.3(3) no
C34 Y2 C29 C28 -53.8(5) no
C34 Y2 C29 C30 -169.1(3) no
C35 Y2 C29 C28 -54.1(3) no
C35 Y2 C29 C30 -169.3(3) no
C36 Y2 C29 C28 -25.3(3) no
C36 Y2 C29 C30 -140.5(3) no
N2 Y2 C30 C29 -179.6(3) no
N2 Y2 C30 C31 66.2(3) no
C1 Y2 C30 C29 -39.6(3) no
C1 Y2 C30 C31 -153.9(2) no
C19 Y2 C30 C29 -125.1(3) no
C19 Y2 C30 C31 120.6(3) no
C27 Y2 C30 C29 76.9(3) no
C27 Y2 C30 C31 -37.3(3) no
C28 Y2 C30 C29 36.4(3) no
C28 Y2 C30 C31 -77.9(3) no
C29 Y2 C30 C31 -114.3(4) no
C31 Y2 C30 C29 114.3(4) no
C32 Y2 C30 C29 90.4(3) no
C32 Y2 C30 C31 -23.9(3) no
C33 Y2 C30 C29 125.8(3) no
C33 Y2 C30 C31 11.5(4) no
C35 Y2 C30 C29 20.2(5) no
C35 Y2 C30 C31 -94.0(4) no
C36 Y2 C30 C29 51.9(4) no
C36 Y2 C30 C31 -62.3(3) no
N2 Y2 C31 C27 138.3(3) no
N2 Y2 C31 C30 -108.1(3) no
C1 Y2 C31 C27 -82.3(3) no
C1 Y2 C31 C30 31.3(3) no
C19 Y2 C31 C27 -179.5(3) no
C19 Y2 C31 C30 -65.9(3) no
C27 Y2 C31 C30 113.6(4) no
C28 Y2 C31 C27 -37.6(3) no
C28 Y2 C31 C30 76.0(3) no
C29 Y2 C31 C27 -77.3(3) no
C29 Y2 C31 C30 36.4(2) no
C30 Y2 C31 C27 -113.6(4) no
C32 Y2 C31 C27 47.1(3) no
C32 Y2 C31 C30 160.8(2) no
C33 Y2 C31 C27 73.8(3) no
C33 Y2 C31 C30 -172.6(2) no
C34 Y2 C31 C27 71.2(4) no
C34 Y2 C31 C30 -175.2(2) no
C35 Y2 C31 C27 20.8(4) no
C35 Y2 C31 C30 134.4(3) no
C36 Y2 C31 C27 19.5(3) no
C36 Y2 C31 C30 133.1(2) no
N2 Y2 C32 C33 51.1(3) no
N2 Y2 C32 C36 164.8(3) no
C1 Y2 C32 C33 -102.3(3) no
C1 Y2 C32 C36 11.4(3) no
C19 Y2 C32 C33 2.2(3) no
C19 Y2 C32 C36 115.9(3) no
C27 Y2 C32 C33 147.1(3) no
C27 Y2 C32 C36 -99.2(3) no
C28 Y2 C32 C33 174.7(3) no
C28 Y2 C32 C36 -71.6(3) no
C29 Y2 C32 C33 171.9(2) no
C29 Y2 C32 C36 -74.5(3) no
C30 Y2 C32 C33 136.5(3) no
C30 Y2 C32 C36 -109.8(3) no
C31 Y2 C32 C33 124.7(3) no
C31 Y2 C32 C36 -121.6(3) no
C33 Y2 C32 C36 113.7(4) no
C34 Y2 C32 C33 -36.7(2) no
C34 Y2 C32 C36 77.0(3) no
C35 Y2 C32 C33 -76.2(3) no
C35 Y2 C32 C36 37.5(3) no
C36 Y2 C32 C33 -113.7(4) no
N2 Y2 C33 C32 -126.4(3) no
N2 Y2 C33 C34 119.6(3) no
C1 Y2 C33 C32 94.2(3) no
C1 Y2 C33 C34 -19.8(3) no
C19 Y2 C33 C32 -178.2(3) no
C19 Y2 C33 C34 67.8(2) no
C27 Y2 C33 C32 -32.8(3) no
C27 Y2 C33 C34 -146.8(2) no
C28 Y2 C33 C32 -6.2(3) no
C28 Y2 C33 C34 -120.2(3) no
C29 Y2 C33 C32 -14.3(4) no
C29 Y2 C33 C34 -128.3(3) no
C30 Y2 C33 C32 -69.1(3) no
C30 Y2 C33 C34 176.9(2) no
C31 Y2 C33 C32 -62.8(3) no
C31 Y2 C33 C34 -176.8(2) no
C32 Y2 C33 C34 -114.0(4) no
C34 Y2 C33 C32 114.0(4) no
C35 Y2 C33 C32 77.1(3) no
C35 Y2 C33 C34 -36.9(2) no
C36 Y2 C33 C32 37.2(3) no
C36 Y2 C33 C34 -76.8(3) no
N2 Y2 C34 C33 -57.0(2) no
N2 Y2 C34 C35 -170.9(3) no
C1 Y2 C34 C33 162.8(2) no
C1 Y2 C34 C35 49.0(3) no
C19 Y2 C34 C33 -112.4(2) no
C19 Y2 C34 C35 133.8(3) no
C27 Y2 C34 C33 41.6(3) no
C27 Y2 C34 C35 -72.3(3) no
C28 Y2 C34 C33 80.9(3) no
C28 Y2 C34 C35 -33.0(4) no
C29 Y2 C34 C33 113.5(4) no
C29 Y2 C34 C35 -0.4(5) no
C31 Y2 C34 C33 4.9(4) no
C31 Y2 C34 C35 -108.9(3) no
C32 Y2 C34 C33 37.0(2) no
C32 Y2 C34 C35 -76.9(3) no
C33 Y2 C34 C35 -113.9(4) no
C35 Y2 C34 C33 113.9(4) no
C36 Y2 C34 C33 77.1(3) no
C36 Y2 C34 C35 -36.7(3) no
N2 Y2 C35 C34 10.5(3) no
N2 Y2 C35 C36 -104.1(3) no
C1 Y2 C35 C34 -127.5(3) no
C1 Y2 C35 C36 117.9(3) no
C19 Y2 C35 C34 -48.1(3) no
C19 Y2 C35 C36 -162.7(3) no
C27 Y2 C35 C34 123.5(3) no
C27 Y2 C35 C36 8.9(3) no
C28 Y2 C35 C34 155.0(3) no
C28 Y2 C35 C36 40.4(3) no
C29 Y2 C35 C34 179.8(3) no
C29 Y2 C35 C36 65.2(3) no
C30 Y2 C35 C34 167.7(3) no
C30 Y2 C35 C36 53.1(5) no
C31 Y2 C35 C34 112.2(3) no
C31 Y2 C35 C36 -2.4(4) no
C32 Y2 C35 C34 76.8(3) no
C32 Y2 C35 C36 -37.8(3) no
C33 Y2 C35 C34 36.9(3) no
C33 Y2 C35 C36 -77.7(3) no
C34 Y2 C35 C36 -114.6(4) no
C36 Y2 C35 C34 114.6(4) no
N2 Y2 C36 C32 -18.1(3) no
N2 Y2 C36 C35 94.6(3) no
C1 Y2 C36 C32 -169.9(3) no
C1 Y2 C36 C35 -57.2(3) no
C19 Y2 C36 C32 -89.4(3) no
C19 Y2 C36 C35 23.3(3) no
C27 Y2 C36 C32 75.6(3) no
C27 Y2 C36 C35 -171.8(3) no
C28 Y2 C36 C32 106.6(3) no
C28 Y2 C36 C35 -140.8(3) no
C29 Y2 C36 C32 119.0(3) no
C29 Y2 C36 C35 -128.3(3) no
C30 Y2 C36 C32 94.6(3) no
C30 Y2 C36 C35 -152.7(3) no
C31 Y2 C36 C32 65.8(3) no
C31 Y2 C36 C35 178.4(3) no
C32 Y2 C36 C35 112.6(4) no
C33 Y2 C36 C32 -36.9(3) no
C33 Y2 C36 C35 75.7(3) no
C34 Y2 C36 C32 -76.3(3) no
C34 Y2 C36 C35 36.3(3) no
C35 Y2 C36 C32 -112.6(4) no
Y1 N1 C2 C1 22.7(3) no
Y1 N1 C2 C3 -156.4(3) no
C6 N1 C2 C1 -176.8(3) no
C6 N1 C2 C3 4.1(5) no
Y1 N1 C6 C5 147.7(3) no
Y1 N1 C6 C8 -36.0(5) no
C2 N1 C6 C5 -1.8(5) no
C2 N1 C6 C8 174.5(3) no
Y2 N2 C20 C19 26.6(3) no
Y2 N2 C20 C21 -153.3(3) no
C24 N2 C20 C19 -174.4(3) no
C24 N2 C20 C21 5.8(5) no
Y2 N2 C24 C23 143.6(3) no
Y2 N2 C24 C26 -37.8(5) no
C20 N2 C24 C23 -3.9(5) no
C20 N2 C24 C26 174.8(3) no
Y1 C1 C2 N1 -20.9(3) no
Y1 C1 C2 C3 158.2(3) no
Y2 C1 C2 N1 -111.1(4) no
Y2 C1 C2 C3 68.0(6) no
N1 C2 C3 C4 -4.1(5) no
C1 C2 C3 C4 176.9(3) no
C2 C3 C4 C5 1.5(5) no
C2 C3 C4 C7 -175.7(4) no
C3 C4 C5 C6 0.8(5) no
C7 C4 C5 C6 178.0(4) no
C4 C5 C6 N1 -0.7(6) no
C4 C5 C6 C8 -176.9(3) no
Y1 C9 C10 C11 69.1(4) no
C13 C9 C10 Y1 -67.9(3) no
C13 C9 C10 C11 1.3(6) no
Y1 C9 C13 C12 -69.4(3) no
C10 C9 C13 Y1 68.3(3) no
C10 C9 C13 C12 -1.1(5) no
Y1 C10 C11 C12 67.8(3) no
C9 C10 C11 Y1 -68.7(3) no
C9 C10 C11 C12 -0.9(6) no
Y1 C11 C12 C13 67.9(3) no
C10 C11 C12 Y1 -67.7(3) no
C10 C11 C12 C13 0.2(5) no
Y1 C12 C13 C9 69.3(3) no
C11 C12 C13 Y1 -68.7(3) no
C11 C12 C13 C9 0.6(5) no
Y1 C14 C15 C16 70.3(3) no
C18 C14 C15 Y1 -70.3(3) no
C18 C14 C15 C16 0.0(5) no
Y1 C14 C18 C17 -67.0(3) no
C15 C14 C18 Y1 67.7(3) no
C15 C14 C18 C17 0.7(5) no
Y1 C15 C16 C17 69.3(3) no
C14 C15 C16 Y1 -70.1(3) no
C14 C15 C16 C17 -0.7(5) no
Y1 C16 C17 C18 68.1(3) no
C15 C16 C17 Y1 -67.0(3) no
C15 C16 C17 C18 1.1(5) no
Y1 C17 C18 C14 65.6(3) no
C16 C17 C18 Y1 -66.7(3) no
C16 C17 C18 C14 -1.1(4) no
Y1 C19 C20 N2 -113.8(4) no
Y1 C19 C20 C21 66.1(6) no
Y2 C19 C20 N2 -24.3(3) no
Y2 C19 C20 C21 155.6(3) no
N2 C20 C21 C22 -3.7(5) no
C19 C20 C21 C22 176.4(3) no
C20 C21 C22 C23 -0.4(5) no
C20 C21 C22 C25 -178.2(3) no
C21 C22 C23 C24 2.3(5) no
C25 C22 C23 C24 -179.8(4) no
C22 C23 C24 N2 -0.2(5) no
C22 C23 C24 C26 -178.8(3) no
Y2 C27 C28 C29 70.9(3) no
C31 C27 C28 Y2 -70.1(3) no
C31 C27 C28 C29 0.9(5) no
Y2 C27 C31 C30 -68.3(3) no
C28 C27 C31 Y2 68.7(3) no
C28 C27 C31 C30 0.4(5) no
Y2 C28 C29 C30 67.3(3) no
C27 C28 C29 Y2 -69.1(3) no
C27 C28 C29 C30 -1.8(5) no
Y2 C29 C30 C31 67.4(3) no
C28 C29 C30 Y2 -65.4(3) no
C28 C29 C30 C31 2.0(5) no
Y2 C30 C31 C27 66.5(3) no
C29 C30 C31 Y2 -67.9(3) no
C29 C30 C31 C27 -1.4(5) no
Y2 C32 C33 C34 68.6(3) no
C36 C32 C33 Y2 -68.7(3) no
C36 C32 C33 C34 -0.1(5) no
Y2 C32 C36 C35 -69.9(3) no
C33 C32 C36 Y2 69.2(3) no
C33 C32 C36 C35 -0.7(5) no
Y2 C33 C34 C35 68.6(3) no
C32 C33 C34 Y2 -67.7(3) no
C32 C33 C34 C35 0.9(5) no
Y2 C34 C35 C36 66.7(3) no
C33 C34 C35 Y2 -68.1(3) no
C33 C34 C35 C36 -1.4(5) no
Y2 C35 C36 C32 68.8(3) no
C34 C35 C36 Y2 -67.5(3) no
C34 C35 C36 C32 1.3(5) no
